data_1555983
loop_
_publ_author_name
'Sun, Peng'
'Gao, Shang'
'Yang, Chi'
'Guo, Songjin'
'Lin, Aijun'
'Yao, Hequan'

_publ_section_title
;
 Controllable Rh(III)-Catalyzed Annulation between Salicylaldehydes and
 Diazo Compounds: Divergent Synthesis of Chromones and Benzofurans.
;
_journal_issue 24
_journal_name_full 'Organic letters'
_journal_page_first 6464
_journal_page_last 6467
_journal_paper_doi 10.1021/acs.orglett.6b03355
_journal_volume 18
_journal_year 2016
_chemical_formula_sum 'C13 H14 O3'
_chemical_formula_weight 218.24
_space_group_crystal_system monoclinic
_space_group_IT_number 14
_space_group_name_Hall '-P 2ybc'
_space_group_name_H-M_alt 'P 1 21/c 1'
_atom_sites_solution_hydrogens geom
_audit_creation_method SHELXL-2013
_cell_angle_alpha 90
_cell_angle_beta 95.022(3)
_cell_angle_gamma 90
_cell_formula_units_Z 4
_cell_length_a 8.020(2)
_cell_length_b 19.607(6)
_cell_length_c 7.492(2)
_cell_measurement_reflns_used 3895
_cell_measurement_temperature 296(2)
_cell_measurement_theta_max 25.3565
_cell_measurement_theta_min 2.5345
_cell_volume 1173.6(6)
_computing_structure_refinement 'SHELXL-2013 (Sheldrick, 2013)'
_diffrn_ambient_temperature 296(2)
_diffrn_measured_fraction_theta_full 0.998
_diffrn_measured_fraction_theta_max 0.997
_diffrn_measurement_device_type 'Bruker Smart Aepex CCD'
_diffrn_radiation_type MoK\a
_diffrn_radiation_wavelength 0.71073
_diffrn_reflns_av_R_equivalents 0.0198
_diffrn_reflns_av_unetI/netI 0.0184
_diffrn_reflns_Laue_measured_fraction_full 0.998
_diffrn_reflns_Laue_measured_fraction_max 0.997
_diffrn_reflns_limit_h_max 9
_diffrn_reflns_limit_h_min -9
_diffrn_reflns_limit_k_max 23
_diffrn_reflns_limit_k_min -23
_diffrn_reflns_limit_l_max 8
_diffrn_reflns_limit_l_min -9
_diffrn_reflns_number 8443
_diffrn_reflns_point_group_measured_fraction_full 0.998
_diffrn_reflns_point_group_measured_fraction_max 0.997
_diffrn_reflns_theta_full 25.242
_diffrn_reflns_theta_max 25.495
_diffrn_reflns_theta_min 2.077
_exptl_absorpt_coefficient_mu 0.087
_exptl_crystal_colour colorless
_exptl_crystal_density_diffrn 1.235
_exptl_crystal_description block
_exptl_crystal_F_000 464
_exptl_crystal_size_max 0.140
_exptl_crystal_size_mid 0.140
_exptl_crystal_size_min 0.100
_refine_diff_density_max 0.218
_refine_diff_density_min -0.140
_refine_diff_density_rms 0.036
_refine_ls_extinction_coef 0.029(4)
_refine_ls_extinction_expression Fc^*^=kFc[1+0.001xFc^2^\l^3^/sin(2\q)]^-1/4^
_refine_ls_extinction_method SHELXL
_refine_ls_goodness_of_fit_ref 1.078
_refine_ls_hydrogen_treatment constr
_refine_ls_matrix_type full
_refine_ls_number_parameters 149
_refine_ls_number_reflns 2176
_refine_ls_number_restraints 137
_refine_ls_restrained_S_all 1.060
_refine_ls_R_factor_all 0.0514
_refine_ls_R_factor_gt 0.0438
_refine_ls_shift/su_max 0.000
_refine_ls_shift/su_mean 0.000
_refine_ls_structure_factor_coef Fsqd
_refine_ls_weighting_details
;
 w=1/[\s^2^(Fo^2^)+(0.0719P)^2^+0.1756P]
 where P=(Fo^2^+2Fc^2^)/3
;
_refine_ls_weighting_scheme calc
_refine_ls_wR_factor_gt 0.1289
_refine_ls_wR_factor_ref 0.1342
_reflns_Friedel_coverage 0.000
_reflns_number_gt 1808
_reflns_number_total 2176
_reflns_threshold_expression 'I > 2\s(I)'
_cod_data_source_file ol6b03355_si_002.cif
_cod_data_source_block a
_cod_original_cell_volume 1173.7(6)
_cod_original_sg_symbol_H-M 'P 21/c'
_cod_database_code 1555983
_shelx_space_group_comment
;
The symmetry employed for this shelxl refinement is uniquely defined
by the following loop, which should always be used as a source of
symmetry information in preference to the above space-group names.
They are only intended as comments.
;
_shelx_estimated_absorpt_t_min 0.988
_shelx_estimated_absorpt_t_max 0.991
_shelxl_version_number 2013-2

loop_
_space_group_symop_operation_xyz
'x, y, z'
'-x, y+1/2, -z+1/2'
'-x, -y, -z'
'x, -y-1/2, z-1/2'

loop_
_atom_site_label
_atom_site_type_symbol
_atom_site_fract_x
_atom_site_fract_y
_atom_site_fract_z
_atom_site_U_iso_or_equiv
_atom_site_adp_type
_atom_site_occupancy
_atom_site_site_symmetry_order
_atom_site_calc_flag
_atom_site_refinement_flags_posn
_atom_site_refinement_flags_adp
C1 C 1.3012(3) 0.96226(11) 0.3961(3) 0.0865(6) Uani 1 1 d . U
H1A H 1.3253 0.9931 0.3024 0.130 Uiso 1 1 calc R U
H1B H 1.3985 0.9352 0.4305 0.130 Uiso 1 1 calc R U
H1C H 1.2706 0.9878 0.4977 0.130 Uiso 1 1 calc R U
C2 C 1.1578(2) 0.91598(9) 0.3297(2) 0.0617(4) Uani 1 1 d . U
C3 C 1.0074(2) 0.94368(8) 0.2524(2) 0.0666(5) Uani 1 1 d . U
H3 H 0.9974 0.9909 0.2446 0.080 Uiso 1 1 calc R U
C4 C 0.8734(2) 0.90405(8) 0.1873(2) 0.0600(4) Uani 1 1 d . U
H4 H 0.7749 0.9240 0.1372 0.072 Uiso 1 1 calc R U
C5 C 0.88927(17) 0.83344(7) 0.19856(19) 0.0485(4) Uani 1 1 d . U
C6 C 1.03904(17) 0.80714(7) 0.27658(19) 0.0498(4) Uani 1 1 d . U
C7 C 1.17388(19) 0.84608(8) 0.3432(2) 0.0578(4) Uani 1 1 d . U
H7 H 1.2715 0.8260 0.3949 0.069 Uiso 1 1 calc R U
C8 C 0.8494(2) 0.64416(8) 0.1853(2) 0.0664(5) Uani 1 1 d . U
H8A H 0.9269 0.6239 0.1102 0.100 Uiso 1 1 calc R U
H8B H 0.7370 0.6360 0.1345 0.100 Uiso 1 1 calc R U
H8C H 0.8644 0.6243 0.3027 0.100 Uiso 1 1 calc R U
C9 C 0.87991(19) 0.71848(7) 0.1982(2) 0.0519(4) Uani 1 1 d . U
C10 C 0.78717(18) 0.77424(7) 0.1486(2) 0.0494(4) Uani 1 1 d . U
C11 C 0.6174(2) 0.77141(8) 0.0606(2) 0.0554(4) Uani 1 1 d . U
C12 C 0.3913(2) 0.83701(10) -0.0721(3) 0.0715(5) Uani 1 1 d . U
H12A H 0.3107 0.8177 0.0029 0.086 Uiso 1 1 calc R U
H12B H 0.3866 0.8114 -0.1833 0.086 Uiso 1 1 calc R U
C13 C 0.3525(3) 0.91018(13) -0.1092(4) 0.1043(8) Uani 1 1 d . U
H13A H 0.3609 0.9352 0.0013 0.156 Uiso 1 1 calc R U
H13B H 0.2409 0.9142 -0.1660 0.156 Uiso 1 1 calc R U
H13C H 0.4306 0.9283 -0.1869 0.156 Uiso 1 1 calc R U
O1 O 1.03419(13) 0.73669(5) 0.27653(15) 0.0561(3) Uani 1 1 d . U
O2 O 0.55826(13) 0.83374(6) 0.01873(15) 0.0637(4) Uani 1 1 d . U
O3 O 0.53862(16) 0.72004(6) 0.02753(19) 0.0781(4) Uani 1 1 d . U

loop_
_atom_site_aniso_label
_atom_site_aniso_U_11
_atom_site_aniso_U_22
_atom_site_aniso_U_33
_atom_site_aniso_U_23
_atom_site_aniso_U_13
_atom_site_aniso_U_12
C1 0.0738(12) 0.0774(13) 0.1043(15) -0.0054(10) -0.0156(11) -0.0230(10)
C2 0.0561(9) 0.0582(9) 0.0691(10) -0.0023(7) -0.0050(7) -0.0104(7)
C3 0.0657(10) 0.0487(9) 0.0827(11) 0.0019(7) -0.0085(8) -0.0040(7)
C4 0.0535(9) 0.0522(9) 0.0718(10) 0.0038(7) -0.0091(7) 0.0024(6)
C5 0.0434(8) 0.0505(8) 0.0505(8) 0.0008(6) -0.0016(6) -0.0006(6)
C6 0.0465(8) 0.0474(8) 0.0549(8) -0.0004(6) 0.0005(6) 0.0004(6)
C7 0.0440(8) 0.0643(10) 0.0631(9) 0.0006(7) -0.0066(7) 0.0000(7)
C8 0.0730(11) 0.0497(9) 0.0767(11) -0.0023(8) 0.0067(9) -0.0045(7)
C9 0.0484(8) 0.0518(9) 0.0552(8) -0.0016(6) 0.0030(6) -0.0044(6)
C10 0.0446(8) 0.0512(8) 0.0517(8) -0.0001(6) -0.0004(6) -0.0034(6)
C11 0.0465(8) 0.0625(10) 0.0565(9) 0.0004(7) 0.0005(7) -0.0073(7)
C12 0.0423(9) 0.0948(14) 0.0752(11) -0.0009(9) -0.0074(8) 0.0040(8)
C13 0.0737(14) 0.1116(19) 0.1233(19) 0.0219(15) -0.0156(13) 0.0139(12)
O1 0.0501(6) 0.0496(6) 0.0674(7) 0.0009(5) -0.0023(5) 0.0049(4)
O2 0.0444(6) 0.0691(7) 0.0748(8) 0.0019(5) -0.0104(5) -0.0014(5)
O3 0.0592(8) 0.0719(8) 0.0998(10) 0.0004(6) -0.0115(7) -0.0191(6)

loop_
_atom_type_symbol
_atom_type_description
_atom_type_scat_dispersion_real
_atom_type_scat_dispersion_imag
_atom_type_scat_source
C C 0.0033 0.0016 'International Tables Vol C Tables 4.2.6.8 and 6.1.1.4'
H H 0.0000 0.0000 'International Tables Vol C Tables 4.2.6.8 and 6.1.1.4'
O O 0.0106 0.0060 'International Tables Vol C Tables 4.2.6.8 and 6.1.1.4'

loop_
_geom_angle_atom_site_label_1
_geom_angle_atom_site_label_2
_geom_angle_atom_site_label_3
_geom_angle
C2 C1 H1A 109.5
C2 C1 H1B 109.5
H1A C1 H1B 109.5
C2 C1 H1C 109.5
H1A C1 H1C 109.5
H1B C1 H1C 109.5
C7 C2 C3 119.13(14)
C7 C2 C1 120.54(16)
C3 C2 C1 120.33(17)
C4 C3 C2 122.93(16)
C4 C3 H3 118.5
C2 C3 H3 118.5
C3 C4 C5 118.29(15)
C3 C4 H4 120.9
C5 C4 H4 120.9
C6 C5 C4 117.79(13)
C6 C5 C10 105.04(12)
C4 C5 C10 137.17(14)
C7 C6 O1 125.02(13)
C7 C6 C5 124.62(14)
O1 C6 C5 110.36(12)
C2 C7 C6 117.25(14)
C2 C7 H7 121.4
C6 C7 H7 121.4
C9 C8 H8A 109.5
C9 C8 H8B 109.5
H8A C8 H8B 109.5
C9 C8 H8C 109.5
H8A C8 H8C 109.5
H8B C8 H8C 109.5
C10 C9 O1 111.14(12)
C10 C9 C8 133.84(15)
O1 C9 C8 115.03(14)
C9 C10 C5 106.90(13)
C9 C10 C11 124.08(13)
C5 C10 C11 129.01(13)
O3 C11 O2 123.18(16)
O3 C11 C10 125.21(15)
O2 C11 C10 111.61(12)
O2 C12 C13 107.45(15)
O2 C12 H12A 110.2
C13 C12 H12A 110.2
O2 C12 H12B 110.2
C13 C12 H12B 110.2
H12A C12 H12B 108.5
C12 C13 H13A 109.5
C12 C13 H13B 109.5
H13A C13 H13B 109.5
C12 C13 H13C 109.5
H13A C13 H13C 109.5
H13B C13 H13C 109.5
C9 O1 C6 106.56(11)
C11 O2 C12 116.38(13)

loop_
_geom_bond_atom_site_label_1
_geom_bond_atom_site_label_2
_geom_bond_distance
C1 C2 1.514(2)
C1 H1A 0.9600
C1 H1B 0.9600
C1 H1C 0.9600
C2 C7 1.379(2)
C2 C3 1.401(2)
C3 C4 1.380(2)
C3 H3 0.9300
C4 C5 1.392(2)
C4 H4 0.9300
C5 C6 1.388(2)
C5 C10 1.4507(19)
C6 C7 1.381(2)
C6 O1 1.3819(18)
C7 H7 0.9300
C8 C9 1.479(2)
C8 H8A 0.9600
C8 H8B 0.9600
C8 H8C 0.9600
C9 C10 1.356(2)
C9 O1 1.3696(19)
C10 C11 1.461(2)
C11 O3 1.2032(19)
C11 O2 1.3383(19)
C12 O2 1.449(2)
C12 C13 1.489(3)
C12 H12A 0.9700
C12 H12B 0.9700
C13 H13A 0.9600
C13 H13B 0.9600
C13 H13C 0.9600

loop_
_geom_torsion_atom_site_label_1
_geom_torsion_atom_site_label_2
_geom_torsion_atom_site_label_3
_geom_torsion_atom_site_label_4
_geom_torsion
C7 C2 C3 C4 -0.4(3)
C1 C2 C3 C4 179.10(18)
C2 C3 C4 C5 -0.3(3)
C3 C4 C5 C6 0.6(2)
C3 C4 C5 C10 -179.29(17)
C4 C5 C6 C7 -0.3(2)
C10 C5 C6 C7 179.63(14)
C4 C5 C6 O1 -179.81(12)
C10 C5 C6 O1 0.15(15)
C3 C2 C7 C6 0.8(2)
C1 C2 C7 C6 -178.79(16)
O1 C6 C7 C2 179.02(13)
C5 C6 C7 C2 -0.4(2)
O1 C9 C10 C5 0.01(17)
C8 C9 C10 C5 -179.92(16)
O1 C9 C10 C11 179.62(14)
C8 C9 C10 C11 -0.3(3)
C6 C5 C10 C9 -0.10(16)
C4 C5 C10 C9 179.85(17)
C6 C5 C10 C11 -179.68(15)
C4 C5 C10 C11 0.3(3)
C9 C10 C11 O3 2.6(3)
C5 C10 C11 O3 -177.89(16)
C9 C10 C11 O2 -176.96(13)
C5 C10 C11 O2 2.5(2)
C10 C9 O1 C6 0.08(16)
C8 C9 O1 C6 -179.97(12)
C7 C6 O1 C9 -179.63(14)
C5 C6 O1 C9 -0.15(15)
O3 C11 O2 C12 -0.6(2)
C10 C11 O2 C12 179.01(13)
C13 C12 O2 C11 -178.74(16)
